data_4077950
loop_
_publ_author_name
'Goswami, Tridib K.'
'Gadadhar, Sudarshan'
'Roy, Mithun'
'Nethaji, Munirathinam'
'Karande, Anjali A.'
'Chakravarty, Akhil R.'

_publ_section_title
;
 Ferrocene-Conjugated Copper(II) Complexes ofl-Methionine and
 Phenanthroline Bases: Synthesis, Structure, and Photocytotoxic Activity
;
_journal_issue 8
_journal_name_full Organometallics
_journal_page_first 3010
_journal_paper_doi 10.1021/om201102k
_journal_volume 31
_journal_year 2012
_chemical_absolute_configuration rm
_chemical_formula_moiety 'C28 H28 Cu1 F6 Fe1 N3 O2 P1 S1'
_chemical_formula_sum 'C28 H28 Cu F6 Fe N3 O2 P S'
_chemical_formula_weight 734.97
_chemical_name_systematic
;
 ?
;
_space_group_IT_number 1
_symmetry_cell_setting triclinic
_symmetry_space_group_name_Hall 'P 1'
_symmetry_space_group_name_H-M 'P 1'
_atom_sites_solution_hydrogens geom
_atom_sites_solution_primary direct
_atom_sites_solution_secondary difmap
_audit_creation_method SHELXL-97
_cell_angle_alpha 68.657(5)
_cell_angle_beta 85.234(5)
_cell_angle_gamma 64.677(5)
_cell_formula_units_Z 2
_cell_length_a 10.790(5)
_cell_length_b 11.048(5)
_cell_length_c 14.823(5)
_cell_measurement_temperature 293(2)
_cell_volume 1482.1(11)
_computing_cell_refinement 'Bruker Smart'
_computing_data_collection 'Bruker Smart'
_computing_data_reduction 'Bruker Saint'
_computing_molecular_graphics 'Ortep-3 for Windows (Farrugia, 1997)'
_computing_publication_material 'WinGX publication routines (Farrugia, 1999)'
_computing_structure_refinement 'SHELXL-97 (Sheldrick, 1997)'
_computing_structure_solution 'SHELXS-97 (Sheldrick, 1997)'
_diffrn_ambient_temperature 293(2)
_diffrn_measured_fraction_theta_full 0.958
_diffrn_measured_fraction_theta_max 0.958
_diffrn_measurement_device_type 'Bruker Smart CCD Area Detector'
_diffrn_measurement_method 'omega scans'
_diffrn_radiation_monochromator graphite
_diffrn_radiation_source 'fine-focus sealed tube'
_diffrn_radiation_type MoK\a
_diffrn_radiation_wavelength 0.71073
_diffrn_reflns_av_R_equivalents 0.0415
_diffrn_reflns_av_sigmaI/netI 0.0709
_diffrn_reflns_limit_h_max 12
_diffrn_reflns_limit_h_min -12
_diffrn_reflns_limit_k_max 12
_diffrn_reflns_limit_k_min -13
_diffrn_reflns_limit_l_max 17
_diffrn_reflns_limit_l_min -17
_diffrn_reflns_number 20179
_diffrn_reflns_theta_full 25.00
_diffrn_reflns_theta_max 25.00
_diffrn_reflns_theta_min 1.48
_exptl_absorpt_coefficient_mu 1.401
_exptl_absorpt_correction_T_max 0.8726
_exptl_absorpt_correction_T_min 0.8388
_exptl_absorpt_correction_type empirical
_exptl_absorpt_process_details SADABS(Sheldrick,1997)
_exptl_crystal_colour 'dark green'
_exptl_crystal_density_diffrn 1.647
_exptl_crystal_density_method 'not measured'
_exptl_crystal_description block
_exptl_crystal_F_000 746
_exptl_crystal_size_max 0.26
_exptl_crystal_size_mid 0.22
_exptl_crystal_size_min 0.20
_refine_diff_density_max 0.979
_refine_diff_density_min -0.391
_refine_diff_density_rms 0.087
_refine_ls_abs_structure_details 'Flack H D (1983), Acta Cryst. A39, 876-881'
_refine_ls_abs_structure_Flack 0.000(16)
_refine_ls_extinction_method none
_refine_ls_goodness_of_fit_ref 1.004
_refine_ls_hydrogen_treatment constr
_refine_ls_matrix_type full
_refine_ls_number_parameters 775
_refine_ls_number_reflns 9267
_refine_ls_number_restraints 3
_refine_ls_restrained_S_all 1.004
_refine_ls_R_factor_all 0.0712
_refine_ls_R_factor_gt 0.0538
_refine_ls_shift/su_max 0.000
_refine_ls_shift/su_mean 0.000
_refine_ls_structure_factor_coef Fsqd
_refine_ls_weighting_details 'calc w=1/[\s^2^(Fo^2^)+(0.0904P)^2^+0.0000P] where P=(Fo^2^+2Fc^2^)/3'
_refine_ls_weighting_scheme calc
_refine_ls_wR_factor_gt 0.1333
_refine_ls_wR_factor_ref 0.1457
_reflns_number_gt 7444
_reflns_number_total 9267
_reflns_threshold_expression >2sigma(I)
_cod_data_source_file om201102k_si_002.cif
_cod_data_source_block arc
_cod_original_sg_symbol_H-M P1
_cod_original_formula_sum 'C28 H28 Cu1 F6 Fe1 N3 O2 P1 S1'
_cod_database_code 4077950

loop_
_symmetry_equiv_pos_as_xyz
'x, y, z'

loop_
_atom_site_label
_atom_site_type_symbol
_atom_site_fract_x
_atom_site_fract_y
_atom_site_fract_z
_atom_site_U_iso_or_equiv
_atom_site_adp_type
_atom_site_occupancy
_atom_site_symmetry_multiplicity
_atom_site_calc_flag
_atom_site_refinement_flags
Cu1 Cu 0.34347(7) 1.45712(7) 0.95776(5) 0.0338(2) Uani 1 1 d .
Fe1 Fe 0.84174(10) 1.20520(11) 0.98664(8) 0.0437(3) Uani 1 1 d .
S1 S 0.0908(2) 1.5647(3) 0.86984(16) 0.0515(5) Uani 1 1 d .
O1 O 0.3811(5) 1.6120(5) 0.8620(4) 0.0364(11) Uani 1 1 d .
O2 O 0.4462(5) 1.6783(5) 0.7109(3) 0.0434(11) Uani 1 1 d .
N1 N 0.2981(6) 1.5506(7) 1.0566(5) 0.0401(15) Uani 1 1 d .
N2 N 0.3206(7) 1.2965(7) 1.0722(5) 0.0413(15) Uani 1 1 d .
N3 N 0.4170(6) 1.3562(6) 0.8650(4) 0.0344(13) Uani 1 1 d .
H3 H 0.3665 1.3085 0.8637 0.041 Uiso 1 1 calc R
C1 C 0.2995(10) 1.6725(9) 1.0496(7) 0.062(2) Uani 1 1 d .
H1 H 0.3347 1.7201 0.9963 0.074 Uiso 1 1 calc R
C2 C 0.2469(10) 1.7329(10) 1.1241(7) 0.065(3) Uani 1 1 d .
H2 H 0.2507 1.8174 1.1195 0.078 Uiso 1 1 calc R
C3 C 0.1919(11) 1.6657(10) 1.2003(6) 0.068(3) Uani 1 1 d .
H3A H 0.1530 1.7066 1.2466 0.081 Uiso 1 1 calc R
C4 C 0.1942(9) 1.5323(10) 1.2092(6) 0.054(2) Uani 1 1 d .
C5 C 0.1431(11) 1.4545(14) 1.2889(7) 0.083(4) Uani 1 1 d .
H5 H 0.1010 1.4920 1.3361 0.100 Uiso 1 1 calc R
C6 C 0.1578(11) 1.3177(16) 1.2951(7) 0.082(4) Uani 1 1 d .
H6 H 0.1247 1.2653 1.3473 0.099 Uiso 1 1 calc R
C7 C 0.2214(9) 1.2591(11) 1.2240(6) 0.055(2) Uani 1 1 d .
C8 C 0.2484(12) 1.1174(13) 1.2316(7) 0.078(3) Uani 1 1 d .
H8 H 0.2247 1.0573 1.2852 0.093 Uiso 1 1 calc R
C9 C 0.3085(11) 1.0735(10) 1.1599(6) 0.060(2) Uani 1 1 d .
H9 H 0.3282 0.9812 1.1636 0.072 Uiso 1 1 calc R
C10 C 0.3414(9) 1.1637(9) 1.0810(6) 0.0475(19) Uani 1 1 d .
H10 H 0.3802 1.1314 1.0310 0.057 Uiso 1 1 calc R
C11 C 0.2622(7) 1.3412(9) 1.1438(5) 0.0387(18) Uani 1 1 d .
C12 C 0.2504(7) 1.4828(9) 1.1350(6) 0.0421(19) Uani 1 1 d .
C13 C 0.4128(7) 1.5960(7) 0.7802(5) 0.0327(16) Uani 1 1 d .
C14 C 0.3967(7) 1.4708(7) 0.7697(5) 0.0301(15) Uani 1 1 d .
H14 H 0.4671 1.4314 0.7290 0.036 Uiso 1 1 calc R
C15 C 0.2548(6) 1.5293(7) 0.7175(5) 0.0356(15) Uani 1 1 d .
H15A H 0.2606 1.5722 0.6483 0.043 Uiso 1 1 calc R
H15B H 0.2335 1.4487 0.7274 0.043 Uiso 1 1 calc R
C16 C 0.1364(8) 1.6389(8) 0.7476(6) 0.0437(19) Uani 1 1 d .
H16A H 0.0567 1.6805 0.7020 0.052 Uiso 1 1 calc R
H16B H 0.1603 1.7156 0.7440 0.052 Uiso 1 1 calc R
C17 C 0.0033(10) 1.7298(12) 0.8952(8) 0.078(3) Uani 1 1 d .
H17A H -0.0269 1.7079 0.9595 0.117 Uiso 1 1 calc R
H17B H -0.0749 1.7956 0.8487 0.117 Uiso 1 1 calc R
H17C H 0.0655 1.7727 0.8906 0.117 Uiso 1 1 calc R
C18 C 0.5653(7) 1.2511(7) 0.8927(5) 0.0377(15) Uani 1 1 d .
H18A H 0.5714 1.1660 0.9470 0.045 Uiso 1 1 calc R
H18B H 0.6038 1.2221 0.8385 0.045 Uiso 1 1 calc R
C19 C 0.6473(7) 1.3138(7) 0.9202(5) 0.0327(15) Uani 1 1 d .
C20 C 0.6469(8) 1.3343(8) 1.0091(6) 0.0466(18) Uani 1 1 d .
H20 H 0.5962 1.3096 1.0608 0.056 Uiso 1 1 calc R
C21 C 0.7363(9) 1.3987(10) 1.0062(8) 0.065(2) Uani 1 1 d .
H21 H 0.7558 1.4230 1.0554 0.078 Uiso 1 1 calc R
C22 C 0.7910(9) 1.4194(9) 0.9139(8) 0.069(3) Uani 1 1 d .
H22 H 0.8521 1.4610 0.8926 0.083 Uiso 1 1 calc R
C23 C 0.7396(7) 1.3681(8) 0.8608(5) 0.0454(18) Uani 1 1 d .
H23 H 0.7603 1.3684 0.7986 0.055 Uiso 1 1 calc R
C24 C 0.8981(10) 0.9886(10) 1.0168(8) 0.078(3) Uani 1 1 d .
H24 H 0.8436 0.9482 1.0058 0.094 Uiso 1 1 calc R
C25 C 0.9840(9) 1.0376(10) 0.9528(7) 0.070(3) Uani 1 1 d .
H25 H 0.9960 1.0333 0.8911 0.084 Uiso 1 1 calc R
C26 C 1.0495(10) 1.0938(11) 0.9930(8) 0.067(3) Uani 1 1 d .
H26 H 1.1105 1.1324 0.9633 0.080 Uiso 1 1 calc R
C27 C 1.0047(11) 1.0806(13) 1.0891(8) 0.082(3) Uani 1 1 d .
H27 H 1.0302 1.1090 1.1337 0.098 Uiso 1 1 calc R
C28 C 0.9116(9) 1.0135(11) 1.1014(8) 0.078(3) Uani 1 1 d .
H28 H 0.8672 0.9902 1.1572 0.093 Uiso 1 1 calc R
Cu2 Cu 0.42380(7) 1.09912(7) 0.61525(5) 0.0338(2) Uani 1 1 d .
Fe2 Fe -0.07577(10) 1.32400(11) 0.58405(7) 0.0405(3) Uani 1 1 d .
S2 S 0.6750(2) 0.9282(2) 0.70814(15) 0.0471(5) Uani 1 1 d .
O3 O 0.3824(5) 1.1888(5) 0.7126(4) 0.0366(12) Uani 1 1 d .
O4 O 0.3218(5) 1.1524(5) 0.8651(3) 0.0427(12) Uani 1 1 d .
N4 N 0.4447(6) 1.2657(6) 0.5133(4) 0.0317(13) Uani 1 1 d .
N5 N 0.4716(7) 1.0206(7) 0.5064(5) 0.0418(15) Uani 1 1 d .
N6 N 0.3418(5) 0.9691(5) 0.7042(4) 0.0280(12) Uani 1 1 d .
H6A H 0.3896 0.8782 0.7045 0.034 Uiso 1 1 calc R
C29 C 0.4118(9) 1.3946(8) 0.5141(6) 0.0452(19) Uani 1 1 d .
H29 H 0.3719 1.4156 0.5678 0.054 Uiso 1 1 calc R
C30 C 0.4342(10) 1.5021(9) 0.4373(6) 0.054(2) Uani 1 1 d .
H30 H 0.4064 1.5933 0.4390 0.065 Uiso 1 1 calc R
C31 C 0.4988(9) 1.4686(10) 0.3589(6) 0.058(2) Uani 1 1 d .
H31 H 0.5205 1.5352 0.3090 0.070 Uiso 1 1 calc R
C32 C 0.5305(8) 1.3351(9) 0.3563(5) 0.0452(19) Uani 1 1 d .
C33 C 0.5920(11) 1.2905(11) 0.2771(8) 0.070(3) Uani 1 1 d .
H33 H 0.6181 1.3519 0.2261 0.084 Uiso 1 1 calc R
C34 C 0.6134(12) 1.1605(12) 0.2745(7) 0.075(3) Uani 1 1 d .
H34 H 0.6535 1.1341 0.2226 0.090 Uiso 1 1 calc R
C35 C 0.5732(10) 1.0652(10) 0.3530(7) 0.057(2) Uani 1 1 d .
C36 C 0.5835(12) 0.9311(10) 0.3531(7) 0.070(3) Uani 1 1 d .
H36 H 0.6221 0.8998 0.3027 0.084 Uiso 1 1 calc R
C37 C 0.5370(11) 0.8516(9) 0.4266(7) 0.063(3) Uani 1 1 d .
H37 H 0.5433 0.7646 0.4273 0.076 Uiso 1 1 calc R
C38 C 0.4789(9) 0.8998(8) 0.5023(6) 0.049(2) Uani 1 1 d .
H38 H 0.4442 0.8450 0.5515 0.059 Uiso 1 1 calc R
C39 C 0.5155(8) 1.1037(8) 0.4319(5) 0.0318(16) Uani 1 1 d .
C40 C 0.4974(8) 1.2362(8) 0.4360(6) 0.0396(18) Uani 1 1 d .
C41 C 0.3531(7) 1.1143(7) 0.7943(5) 0.0291(15) Uani 1 1 d .
C42 C 0.3609(6) 0.9713(7) 0.8015(4) 0.0246(14) Uani 1 1 d .
H42 H 0.2882 0.9540 0.8407 0.030 Uiso 1 1 calc R
C43 C 0.5019(7) 0.8515(7) 0.8530(5) 0.0377(15) Uani 1 1 d .
H43A H 0.4946 0.8241 0.9225 0.045 Uiso 1 1 calc R
H43B H 0.5194 0.7683 0.8369 0.045 Uiso 1 1 calc R
C44 C 0.6272(9) 0.8842(9) 0.8307(6) 0.046(2) Uani 1 1 d .
H44A H 0.7055 0.8013 0.8717 0.056 Uiso 1 1 calc R
H44B H 0.6116 0.9638 0.8505 0.056 Uiso 1 1 calc R
C45 C 0.7316(9) 0.7601(9) 0.6926(7) 0.063(2) Uani 1 1 d .
H45A H 0.7617 0.7694 0.6287 0.095 Uiso 1 1 calc R
H45B H 0.6569 0.7327 0.7006 0.095 Uiso 1 1 calc R
H45C H 0.8065 0.6879 0.7403 0.095 Uiso 1 1 calc R
C46 C 0.1964(7) 1.0243(7) 0.6709(5) 0.0349(14) Uani 1 1 d .
H46A H 0.1523 0.9767 0.7220 0.042 Uiso 1 1 calc R
H46B H 0.1919 1.0004 0.6148 0.042 Uiso 1 1 calc R
C47 C 0.1181(7) 1.1851(7) 0.6439(5) 0.0341(15) Uani 1 1 d .
C48 C 0.1218(7) 1.2898(8) 0.5554(6) 0.0452(18) Uani 1 1 d .
H48 H 0.1655 1.2720 0.5018 0.054 Uiso 1 1 calc R
C49 C 0.0489(9) 1.4248(9) 0.5621(8) 0.066(3) Uani 1 1 d .
H49 H 0.0334 1.5124 0.5129 0.080 Uiso 1 1 calc R
C50 C 0.0028(8) 1.4066(9) 0.6548(7) 0.057(2) Uani 1 1 d .
H50 H -0.0474 1.4799 0.6781 0.069 Uiso 1 1 calc R
C51 C 0.0448(7) 1.2598(8) 0.7069(5) 0.0416(16) Uani 1 1 d .
H51 H 0.0282 1.2180 0.7708 0.050 Uiso 1 1 calc R
C52 C -0.2357(11) 1.4538(14) 0.4805(9) 0.084(3) Uani 1 1 d .
H52 H -0.2453 1.5415 0.4341 0.101 Uiso 1 1 calc R
C53 C -0.2843(9) 1.4334(11) 0.5733(8) 0.068(3) Uani 1 1 d .
H53 H -0.3329 1.5045 0.5988 0.081 Uiso 1 1 calc R
C54 C -0.2452(9) 1.2846(12) 0.6205(8) 0.072(3) Uani 1 1 d .
H54 H -0.2632 1.2400 0.6833 0.086 Uiso 1 1 calc R
C55 C -0.1755(9) 1.2159(12) 0.5576(8) 0.077(3) Uani 1 1 d .
H55 H -0.1383 1.1175 0.5711 0.092 Uiso 1 1 calc R
C56 C -0.1706(8) 1.3210(14) 0.4694(7) 0.075(3) Uani 1 1 d .
H56 H -0.1314 1.3047 0.4142 0.090 Uiso 1 1 calc R
P1 P 1.0568(4) 1.8765(3) 0.4316(2) 0.0828(9) Uani 1 1 d .
F1 F 1.1591(12) 1.8609(10) 0.3486(8) 0.166(5) Uani 1 1 d .
F2 F 1.1043(13) 1.7184(9) 0.4787(8) 0.178(5) Uani 1 1 d .
F3 F 0.9544(13) 1.882(2) 0.3652(10) 0.281(10) Uani 1 1 d .
F4 F 1.015(2) 2.0327(11) 0.3871(14) 0.317(13) Uani 1 1 d .
F5 F 1.156(3) 1.875(3) 0.4927(15) 0.382(16) Uani 1 1 d .
F6 F 0.955(2) 1.8916(15) 0.5041(14) 0.312(13) Uani 1 1 d .
P2 P 0.6901(3) 1.7104(3) 1.1518(2) 0.0714(8) Uani 1 1 d .
F7 F 0.5892(15) 1.681(2) 1.1103(8) 0.231(7) Uani 1 1 d .
F8 F 0.7801(14) 1.6951(13) 1.0659(7) 0.183(5) Uani 1 1 d .
F9 F 0.7886(15) 1.7289(18) 1.2032(10) 0.213(6) Uani 1 1 d .
F10 F 0.5909(10) 1.7321(9) 1.2359(6) 0.119(3) Uani 1 1 d .
F11 F 0.6289(13) 1.8713(9) 1.1023(11) 0.243(9) Uani 1 1 d .
F12 F 0.7539(11) 1.5459(11) 1.2128(8) 0.170(4) Uani 1 1 d .

loop_
_atom_site_aniso_label
_atom_site_aniso_U_11
_atom_site_aniso_U_22
_atom_site_aniso_U_33
_atom_site_aniso_U_23
_atom_site_aniso_U_13
_atom_site_aniso_U_12
Cu1 0.0403(5) 0.0356(4) 0.0323(5) -0.0162(4) 0.0113(4) -0.0206(4)
Fe1 0.0314(6) 0.0515(6) 0.0399(6) -0.0091(5) 0.0017(5) -0.0165(5)
S1 0.0406(11) 0.0694(13) 0.0542(12) -0.0254(11) 0.0123(9) -0.0312(10)
O1 0.043(3) 0.033(3) 0.047(3) -0.026(2) 0.014(2) -0.022(2)
O2 0.056(3) 0.029(2) 0.047(3) -0.012(2) 0.017(2) -0.024(2)
N1 0.036(4) 0.052(4) 0.041(4) -0.028(3) 0.012(3) -0.019(3)
N2 0.042(4) 0.051(4) 0.039(4) -0.017(3) 0.011(3) -0.027(3)
N3 0.038(3) 0.033(3) 0.040(3) -0.015(3) 0.006(3) -0.021(3)
C1 0.067(6) 0.054(5) 0.077(7) -0.038(5) 0.011(5) -0.027(4)
C2 0.079(7) 0.050(5) 0.061(6) -0.038(5) -0.008(5) -0.005(5)
C3 0.074(6) 0.066(6) 0.029(4) -0.023(4) 0.004(4) 0.006(5)
C4 0.050(5) 0.072(6) 0.027(4) -0.023(4) 0.005(4) -0.013(4)
C5 0.067(6) 0.116(10) 0.036(5) -0.031(6) 0.021(4) -0.011(6)
C6 0.065(7) 0.140(11) 0.030(5) -0.024(6) 0.029(5) -0.044(7)
C7 0.056(5) 0.083(6) 0.032(4) -0.017(4) 0.010(4) -0.040(5)
C8 0.094(8) 0.112(9) 0.048(6) -0.012(6) 0.017(5) -0.078(7)
C9 0.085(6) 0.061(5) 0.047(5) -0.008(4) 0.012(5) -0.053(5)
C10 0.064(5) 0.050(4) 0.037(4) -0.016(4) 0.016(4) -0.033(4)
C11 0.023(4) 0.061(5) 0.025(4) -0.013(4) 0.009(3) -0.015(4)
C12 0.022(4) 0.056(5) 0.041(4) -0.024(4) 0.009(3) -0.007(3)
C13 0.032(4) 0.030(3) 0.041(4) -0.016(3) -0.004(3) -0.013(3)
C14 0.037(4) 0.026(3) 0.026(4) -0.009(3) 0.002(3) -0.012(3)
C15 0.035(4) 0.045(4) 0.033(4) -0.014(3) 0.000(3) -0.023(3)
C16 0.034(4) 0.036(4) 0.053(5) -0.009(4) -0.003(4) -0.013(3)
C17 0.043(5) 0.105(8) 0.084(7) -0.054(7) 0.014(5) -0.015(5)
C18 0.042(4) 0.026(3) 0.038(4) -0.010(3) 0.003(3) -0.009(3)
C19 0.026(3) 0.034(3) 0.036(4) -0.011(3) 0.002(3) -0.012(3)
C20 0.042(4) 0.053(5) 0.045(4) -0.023(4) 0.006(3) -0.016(4)
C21 0.053(5) 0.069(6) 0.086(7) -0.041(5) 0.003(5) -0.025(4)
C22 0.046(5) 0.055(5) 0.102(8) -0.007(5) -0.019(5) -0.032(4)
C23 0.042(4) 0.054(5) 0.040(4) -0.011(4) 0.004(3) -0.026(4)
C24 0.079(7) 0.058(6) 0.094(8) -0.026(5) 0.044(6) -0.034(5)
C25 0.055(5) 0.059(6) 0.064(6) -0.007(5) 0.004(5) -0.009(4)
C26 0.040(5) 0.078(7) 0.071(7) -0.019(5) 0.019(5) -0.024(5)
C27 0.054(7) 0.093(8) 0.065(7) -0.021(6) -0.020(6) -0.003(6)
C28 0.045(5) 0.066(6) 0.074(7) 0.004(5) 0.016(5) -0.008(4)
Cu2 0.0433(5) 0.0319(4) 0.0307(5) -0.0132(4) 0.0104(4) -0.0199(4)
Fe2 0.0308(6) 0.0428(6) 0.0404(6) -0.0136(5) -0.0009(5) -0.0097(5)
S2 0.0377(10) 0.0437(10) 0.0539(12) -0.0108(9) 0.0009(9) -0.0173(9)
O3 0.048(3) 0.030(2) 0.042(3) -0.018(2) 0.011(2) -0.023(2)
O4 0.066(3) 0.053(3) 0.037(3) -0.031(2) 0.017(2) -0.041(3)
N4 0.038(3) 0.032(3) 0.025(3) -0.007(2) 0.001(3) -0.018(3)
N5 0.044(4) 0.047(4) 0.033(4) -0.017(3) 0.005(3) -0.017(3)
N6 0.029(3) 0.019(2) 0.038(3) -0.013(2) -0.001(2) -0.009(2)
C29 0.055(5) 0.041(4) 0.035(4) -0.011(3) 0.004(3) -0.019(4)
C30 0.067(5) 0.039(4) 0.058(5) -0.011(4) 0.003(4) -0.030(4)
C31 0.065(6) 0.060(5) 0.033(5) 0.016(4) -0.005(4) -0.039(4)
C32 0.046(4) 0.058(5) 0.028(4) 0.001(4) 0.010(3) -0.033(4)
C33 0.079(7) 0.065(6) 0.058(6) -0.005(5) 0.011(5) -0.040(5)
C34 0.073(7) 0.093(8) 0.041(6) -0.027(6) 0.023(5) -0.019(6)
C35 0.065(6) 0.055(5) 0.043(5) -0.022(4) 0.009(4) -0.016(4)
C36 0.109(8) 0.054(5) 0.040(5) -0.025(4) 0.024(5) -0.025(5)
C37 0.090(7) 0.040(4) 0.061(6) -0.021(4) 0.002(5) -0.025(5)
C38 0.067(6) 0.040(4) 0.038(4) -0.014(3) 0.006(4) -0.022(4)
C39 0.034(4) 0.037(4) 0.014(3) -0.005(3) 0.000(3) -0.010(3)
C40 0.030(4) 0.039(4) 0.034(4) -0.005(3) 0.001(3) -0.008(3)
C41 0.023(3) 0.035(4) 0.032(4) -0.013(3) 0.005(3) -0.016(3)
C42 0.026(3) 0.030(3) 0.017(3) -0.004(3) 0.006(3) -0.016(3)
C43 0.035(4) 0.036(4) 0.038(4) -0.006(3) -0.003(3) -0.016(3)
C44 0.050(5) 0.044(4) 0.040(4) -0.007(4) -0.006(4) -0.020(4)
C45 0.055(5) 0.054(5) 0.069(6) -0.031(5) 0.001(4) -0.005(4)
C46 0.041(4) 0.026(3) 0.040(4) -0.015(3) -0.001(3) -0.014(3)
C47 0.027(4) 0.041(4) 0.041(4) -0.019(3) 0.007(3) -0.018(3)
C48 0.027(4) 0.044(4) 0.048(4) -0.004(4) 0.006(3) -0.011(3)
C49 0.053(5) 0.039(5) 0.089(7) -0.002(5) -0.006(5) -0.019(4)
C50 0.048(5) 0.048(5) 0.077(6) -0.034(4) -0.012(4) -0.008(4)
C51 0.041(4) 0.050(4) 0.034(4) -0.020(3) 0.000(3) -0.014(3)
C52 0.050(7) 0.106(9) 0.083(9) -0.030(7) -0.016(6) -0.020(6)
C53 0.024(5) 0.076(7) 0.087(8) -0.032(6) -0.010(5) -0.001(4)
C54 0.051(5) 0.096(8) 0.083(7) -0.045(6) 0.011(5) -0.036(5)
C55 0.062(6) 0.101(8) 0.104(8) -0.070(7) 0.020(6) -0.042(6)
C56 0.036(4) 0.135(9) 0.062(6) -0.061(7) 0.006(4) -0.023(5)
P1 0.111(3) 0.0562(15) 0.0627(17) -0.0076(13) 0.0077(17) -0.0313(16)
F1 0.229(12) 0.121(7) 0.186(9) -0.088(7) 0.113(9) -0.098(8)
F2 0.222(12) 0.074(5) 0.181(10) 0.017(6) 0.014(9) -0.067(6)
F3 0.129(10) 0.44(3) 0.149(10) -0.016(13) -0.070(8) -0.072(12)
F4 0.42(2) 0.075(6) 0.34(2) -0.050(9) 0.271(19) -0.062(10)
F5 0.57(4) 0.52(4) 0.265(19) -0.10(2) -0.09(2) -0.43(4)
F6 0.46(3) 0.188(13) 0.31(2) -0.126(13) 0.30(2) -0.181(17)
P2 0.099(2) 0.0795(18) 0.0516(14) -0.0223(13) 0.0154(14) -0.0555(17)
F7 0.224(13) 0.48(2) 0.142(8) -0.154(12) 0.050(8) -0.255(15)
F8 0.239(12) 0.213(11) 0.121(7) -0.081(8) 0.119(8) -0.121(10)
F9 0.240(14) 0.341(19) 0.205(11) -0.153(13) 0.038(10) -0.213(15)
F10 0.161(7) 0.103(5) 0.100(5) -0.040(4) 0.050(5) -0.067(5)
F11 0.191(11) 0.077(6) 0.280(15) 0.036(7) 0.138(11) -0.002(6)
F12 0.146(8) 0.133(8) 0.154(8) 0.004(7) 0.037(7) -0.043(6)

loop_
_atom_type_symbol
_atom_type_description
_atom_type_scat_dispersion_real
_atom_type_scat_dispersion_imag
_atom_type_scat_source
C C 0.0033 0.0016 'International Tables Vol C Tables 4.2.6.8 and 6.1.1.4'
H H 0.0000 0.0000 'International Tables Vol C Tables 4.2.6.8 and 6.1.1.4'
N N 0.0061 0.0033 'International Tables Vol C Tables 4.2.6.8 and 6.1.1.4'
O O 0.0106 0.0060 'International Tables Vol C Tables 4.2.6.8 and 6.1.1.4'
F F 0.0171 0.0103 'International Tables Vol C Tables 4.2.6.8 and 6.1.1.4'
P P 0.1023 0.0942 'International Tables Vol C Tables 4.2.6.8 and 6.1.1.4'
Fe Fe 0.3463 0.8444 'International Tables Vol C Tables 4.2.6.8 and 6.1.1.4'
Cu Cu 0.3201 1.2651 'International Tables Vol C Tables 4.2.6.8 and 6.1.1.4'
S S 0.1246 0.1234 'International Tables Vol C Tables 4.2.6.8 and 6.1.1.4'

loop_
_geom_angle_atom_site_label_1
_geom_angle_atom_site_label_2
_geom_angle_atom_site_label_3
_geom_angle
O1 Cu1 N3 85.1(2)
O1 Cu1 N1 93.0(2)
N3 Cu1 N1 171.6(3)
O1 Cu1 N2 171.7(2)
N3 Cu1 N2 99.8(2)
N1 Cu1 N2 81.2(3)
O1 Cu1 S1 91.74(16)
N3 Cu1 S1 88.20(18)
N1 Cu1 S1 100.01(19)
N2 Cu1 S1 95.04(19)
C23 Fe1 C26 119.1(4)
C23 Fe1 C19 41.8(3)
C26 Fe1 C19 154.4(4)
C23 Fe1 C27 154.2(4)
C26 Fe1 C27 41.5(4)
C19 Fe1 C27 162.5(4)
C23 Fe1 C25 108.3(3)
C26 Fe1 C25 40.1(4)
C19 Fe1 C25 120.3(4)
C27 Fe1 C25 68.2(4)
C23 Fe1 C28 162.3(4)
C26 Fe1 C28 68.6(4)
C19 Fe1 C28 124.7(4)
C27 Fe1 C28 41.6(5)
C25 Fe1 C28 66.4(4)
C23 Fe1 C22 39.6(3)
C26 Fe1 C22 108.5(4)
C19 Fe1 C22 68.0(3)
C27 Fe1 C22 120.8(4)
C25 Fe1 C22 127.1(4)
C28 Fe1 C22 156.9(5)
C23 Fe1 C20 68.7(3)
C26 Fe1 C20 163.8(4)
C19 Fe1 C20 40.5(3)
C27 Fe1 C20 125.6(4)
C25 Fe1 C20 154.7(4)
C28 Fe1 C20 108.4(4)
C22 Fe1 C20 67.6(4)
C23 Fe1 C21 68.1(4)
C26 Fe1 C21 126.8(4)
C19 Fe1 C21 68.1(3)
C27 Fe1 C21 107.9(4)
C25 Fe1 C21 164.1(4)
C28 Fe1 C21 121.7(5)
C22 Fe1 C21 40.5(4)
C20 Fe1 C21 40.1(3)
C23 Fe1 C24 125.2(4)
C26 Fe1 C24 68.6(4)
C19 Fe1 C24 106.5(4)
C27 Fe1 C24 69.5(5)
C25 Fe1 C24 39.8(4)
C28 Fe1 C24 40.0(4)
C22 Fe1 C24 162.3(5)
C20 Fe1 C24 120.0(3)
C21 Fe1 C24 155.0(4)
C16 S1 C17 99.2(4)
C16 S1 Cu1 95.5(3)
C17 S1 Cu1 101.3(3)
C13 O1 Cu1 114.2(4)
C1 N1 C12 118.4(7)
C1 N1 Cu1 128.5(6)
C12 N1 Cu1 112.9(5)
C11 N2 C10 117.1(7)
C11 N2 Cu1 111.8(5)
C10 N2 Cu1 130.7(5)
C14 N3 C18 112.2(5)
C14 N3 Cu1 105.2(4)
C18 N3 Cu1 111.7(4)
C14 N3 H3 109.2
C18 N3 H3 109.2
Cu1 N3 H3 109.2
N1 C1 C2 120.8(9)
N1 C1 H1 119.6
C2 C1 H1 119.6
C3 C2 C1 119.6(9)
C3 C2 H2 120.2
C1 C2 H2 120.2
C2 C3 C4 119.5(8)
C2 C3 H3A 120.2
C4 C3 H3A 120.2
C12 C4 C5 122.0(10)
C12 C4 C3 115.8(8)
C5 C4 C3 122.1(9)
C4 C5 C6 118.3(9)
C4 C5 H5 120.8
C6 C5 H5 120.8
C7 C6 C5 121.6(10)
C7 C6 H6 119.2
C5 C6 H6 119.2
C11 C7 C6 118.8(10)
C11 C7 C8 117.8(8)
C6 C7 C8 123.4(10)
C9 C8 C7 118.3(8)
C9 C8 H8 120.9
C7 C8 H8 120.9
C8 C9 C10 120.3(9)
C8 C9 H9 119.9
C10 C9 H9 119.9
N2 C10 C9 123.3(8)
N2 C10 H10 118.4
C9 C10 H10 118.4
N2 C11 C7 123.2(8)
N2 C11 C12 115.5(7)
C7 C11 C12 121.2(7)
N1 C12 C4 125.8(8)
N1 C12 C11 116.4(7)
C4 C12 C11 117.8(8)
O2 C13 O1 124.8(6)
O2 C13 C14 120.5(6)
O1 C13 C14 114.6(6)
N3 C14 C13 110.8(5)
N3 C14 C15 112.5(6)
C13 C14 C15 108.3(5)
N3 C14 H14 108.4
C13 C14 H14 108.4
C15 C14 H14 108.4
C16 C15 C14 116.6(6)
C16 C15 H15A 108.1
C14 C15 H15A 108.1
C16 C15 H15B 108.1
C14 C15 H15B 108.1
H15A C15 H15B 107.3
C15 C16 S1 113.5(5)
C15 C16 H16A 108.9
S1 C16 H16A 108.9
C15 C16 H16B 108.9
S1 C16 H16B 108.9
H16A C16 H16B 107.7
S1 C17 H17A 109.5
S1 C17 H17B 109.5
H17A C17 H17B 109.5
S1 C17 H17C 109.5
H17A C17 H17C 109.5
H17B C17 H17C 109.5
C19 C18 N3 111.8(5)
C19 C18 H18A 109.3
N3 C18 H18A 109.3
C19 C18 H18B 109.3
N3 C18 H18B 109.3
H18A C18 H18B 107.9
C20 C19 C23 107.2(6)
C20 C19 C18 125.9(6)
C23 C19 C18 126.8(6)
C20 C19 Fe1 70.6(4)
C23 C19 Fe1 69.0(4)
C18 C19 Fe1 126.6(5)
C21 C20 C19 108.5(7)
C21 C20 Fe1 70.3(5)
C19 C20 Fe1 68.9(4)
C21 C20 H20 125.7
C19 C20 H20 125.7
Fe1 C20 H20 126.7
C20 C21 C22 107.2(7)
C20 C21 Fe1 69.6(5)
C22 C21 Fe1 69.1(5)
C20 C21 H21 126.4
C22 C21 H21 126.4
Fe1 C21 H21 126.4
C23 C22 C21 109.7(7)
C23 C22 Fe1 69.6(5)
C21 C22 Fe1 70.4(5)
C23 C22 H22 125.2
C21 C22 H22 125.2
Fe1 C22 H22 126.4
C22 C23 C19 107.3(7)
C22 C23 Fe1 70.8(5)
C19 C23 Fe1 69.2(4)
C22 C23 H23 126.3
C19 C23 H23 126.3
Fe1 C23 H23 125.3
C25 C24 C28 105.4(10)
C25 C24 Fe1 68.6(6)
C28 C24 Fe1 68.7(6)
C25 C24 H24 127.3
C28 C24 H24 127.3
Fe1 C24 H24 127.0
C26 C25 C24 111.9(10)
C26 C25 Fe1 69.8(6)
C24 C25 Fe1 71.7(6)
C26 C25 H25 124.1
C24 C25 H25 124.1
Fe1 C25 H25 126.1
C25 C26 C27 107.2(9)
C25 C26 Fe1 70.1(6)
C27 C26 Fe1 69.3(6)
C25 C26 H26 126.4
C27 C26 H26 126.4
Fe1 C26 H26 125.8
C26 C27 C28 105.2(10)
C26 C27 Fe1 69.2(6)
C28 C27 Fe1 69.4(6)
C26 C27 H27 127.4
C28 C27 H27 127.4
Fe1 C27 H27 125.6
C24 C28 C27 110.4(9)
C24 C28 Fe1 71.4(6)
C27 C28 Fe1 69.0(6)
C24 C28 H28 124.8
C27 C28 H28 124.8
Fe1 C28 H28 126.4
O3 Cu2 N4 93.1(2)
O3 Cu2 N6 85.1(2)
N4 Cu2 N6 162.6(2)
O3 Cu2 N5 174.7(2)
N4 Cu2 N5 81.8(3)
N6 Cu2 N5 100.1(2)
O3 Cu2 S2 87.90(16)
N4 Cu2 S2 104.58(17)
N6 Cu2 S2 92.66(16)
N5 Cu2 S2 92.50(19)
C47 Fe2 C49 68.3(3)
C47 Fe2 C52 159.1(4)
C49 Fe2 C52 106.1(5)
C47 Fe2 C53 159.6(4)
C49 Fe2 C53 121.8(4)
C52 Fe2 C53 40.5(4)
C47 Fe2 C48 40.7(3)
C49 Fe2 C48 40.1(3)
C52 Fe2 C48 122.3(4)
C53 Fe2 C48 157.7(4)
C47 Fe2 C50 68.4(3)
C49 Fe2 C50 40.2(4)
C52 Fe2 C50 121.2(4)
C53 Fe2 C50 106.9(4)
C48 Fe2 C50 67.6(3)
C47 Fe2 C54 124.7(4)
C49 Fe2 C54 159.0(4)
C52 Fe2 C54 67.5(5)
C53 Fe2 C54 40.5(4)
C48 Fe2 C54 160.2(4)
C50 Fe2 C54 124.5(4)
C47 Fe2 C51 41.3(3)
C49 Fe2 C51 67.7(4)
C52 Fe2 C51 157.1(4)
C53 Fe2 C51 122.5(4)
C48 Fe2 C51 68.2(3)
C50 Fe2 C51 40.0(3)
C54 Fe2 C51 109.9(4)
C47 Fe2 C55 110.2(4)
C49 Fe2 C55 158.4(4)
C52 Fe2 C55 67.1(5)
C53 Fe2 C55 67.3(4)
C48 Fe2 C55 124.6(3)
C50 Fe2 C55 161.0(4)
C54 Fe2 C55 39.5(4)
C51 Fe2 C55 126.4(4)
C47 Fe2 C56 124.7(3)
C49 Fe2 C56 121.8(5)
C52 Fe2 C56 39.8(4)
C53 Fe2 C56 67.4(4)
C48 Fe2 C56 108.5(3)
C50 Fe2 C56 156.6(4)
C54 Fe2 C56 66.9(4)
C51 Fe2 C56 162.2(4)
C55 Fe2 C56 40.0(4)
C45 S2 C44 101.4(4)
C45 S2 Cu2 107.6(3)
C44 S2 Cu2 98.8(3)
C41 O3 Cu2 113.7(4)
C29 N4 C40 119.0(6)
C29 N4 Cu2 128.8(5)
C40 N4 Cu2 112.1(5)
C38 N5 C39 118.5(6)
C38 N5 Cu2 130.8(5)
C39 N5 Cu2 110.3(5)
C46 N6 C42 113.3(5)
C46 N6 Cu2 109.8(4)
C42 N6 Cu2 103.9(4)
C46 N6 H6A 109.9
C42 N6 H6A 109.9
Cu2 N6 H6A 109.9
N4 C29 C30 122.9(7)
N4 C29 H29 118.5
C30 C29 H29 118.5
C31 C30 C29 118.4(8)
C31 C30 H30 120.8
C29 C30 H30 120.8
C32 C31 C30 119.0(7)
C32 C31 H31 120.5
C30 C31 H31 120.5
C31 C32 C40 118.0(7)
C31 C32 C33 124.0(7)
C40 C32 C33 118.0(8)
C34 C33 C32 122.0(9)
C34 C33 H33 119.0
C32 C33 H33 119.0
C33 C34 C35 119.3(9)
C33 C34 H34 120.4
C35 C34 H34 120.4
C39 C35 C36 116.7(8)
C39 C35 C34 120.3(9)
C36 C35 C34 122.9(8)
C37 C36 C35 119.4(8)
C37 C36 H36 120.3
C35 C36 H36 120.3
C36 C37 C38 119.9(8)
C36 C37 H37 120.0
C38 C37 H37 120.0
N5 C38 C37 122.4(8)
N5 C38 H38 118.8
C37 C38 H38 118.8
N5 C39 C35 123.0(7)
N5 C39 C40 116.6(6)
C35 C39 C40 120.4(7)
N4 C40 C39 117.7(7)
N4 C40 C32 122.4(7)
C39 C40 C32 119.9(7)
O4 C41 O3 124.3(6)
O4 C41 C42 119.5(6)
O3 C41 C42 116.2(6)
N6 C42 C41 111.5(5)
N6 C42 C43 110.1(5)
C41 C42 C43 108.9(5)
N6 C42 H42 108.8
C41 C42 H42 108.8
C43 C42 H42 108.8
C44 C43 C42 117.8(6)
C44 C43 H43A 107.9
C42 C43 H43A 107.9
C44 C43 H43B 107.9
C42 C43 H43B 107.9
H43A C43 H43B 107.2
C43 C44 S2 118.8(5)
C43 C44 H44A 107.6
S2 C44 H44A 107.6
C43 C44 H44B 107.6
S2 C44 H44B 107.6
H44A C44 H44B 107.0
S2 C45 H45A 109.5
S2 C45 H45B 109.5
H45A C45 H45B 109.5
S2 C45 H45C 109.5
H45A C45 H45C 109.5
H45B C45 H45C 109.5
N6 C46 C47 113.1(5)
N6 C46 H46A 109.0
C47 C46 H46A 109.0
N6 C46 H46B 109.0
C47 C46 H46B 109.0
H46A C46 H46B 107.8
C48 C47 C51 107.0(6)
C48 C47 C46 125.3(6)
C51 C47 C46 127.1(6)
C48 C47 Fe2 70.2(4)
C51 C47 Fe2 70.1(4)
C46 C47 Fe2 131.9(5)
C49 C48 C47 108.3(7)
C49 C48 Fe2 69.5(5)
C47 C48 Fe2 69.1(4)
C49 C48 H48 125.9
C47 C48 H48 125.9
Fe2 C48 H48 127.1
C48 C49 C50 108.7(7)
C48 C49 Fe2 70.4(5)
C50 C49 Fe2 70.5(5)
C48 C49 H49 125.7
C50 C49 H49 125.7
Fe2 C49 H49 125.1
C49 C50 C51 108.5(7)
C49 C50 Fe2 69.3(5)
C51 C50 Fe2 70.2(4)
C49 C50 H50 125.7
C51 C50 H50 125.7
Fe2 C50 H50 126.4
C50 C51 C47 107.5(7)
C50 C51 Fe2 69.8(4)
C47 C51 Fe2 68.6(4)
C50 C51 H51 126.2
C47 C51 H51 126.2
Fe2 C51 H51 126.9
C56 C52 C53 109.0(11)
C56 C52 Fe2 71.9(6)
C53 C52 Fe2 70.1(6)
C56 C52 H52 125.5
C53 C52 H52 125.5
Fe2 C52 H52 124.1
C52 C53 C54 106.9(10)
C52 C53 Fe2 69.5(6)
C54 C53 Fe2 70.0(5)
C52 C53 H53 126.5
C54 C53 H53 126.5
Fe2 C53 H53 125.5
C55 C54 C53 108.6(10)
C55 C54 Fe2 71.0(5)
C53 C54 Fe2 69.5(6)
C55 C54 H54 125.7
C53 C54 H54 125.7
Fe2 C54 H54 125.4
C54 C55 C56 108.3(10)
C54 C55 Fe2 69.5(5)
C56 C55 Fe2 70.4(6)
C54 C55 H55 125.8
C56 C55 H55 125.8
Fe2 C55 H55 125.8
C52 C56 C55 107.2(9)
C52 C56 Fe2 68.4(6)
C55 C56 Fe2 69.6(5)
C52 C56 H56 126.4
C55 C56 H56 126.4
Fe2 C56 H56 127.2
F5 P1 F6 91.6(14)
F5 P1 F4 85.4(14)
F6 P1 F4 93.1(7)
F5 P1 F2 92.0(11)
F6 P1 F2 87.5(7)
F4 P1 F2 177.4(13)
F5 P1 F3 177.9(12)
F6 P1 F3 89.7(12)
F4 P1 F3 92.9(12)
F2 P1 F3 89.7(10)
F5 P1 F1 92.2(12)
F6 P1 F1 176.2(12)
F4 P1 F1 87.1(6)
F2 P1 F1 92.5(6)
F3 P1 F1 86.5(8)
F9 P2 F7 173.8(8)
F9 P2 F11 85.2(10)
F7 P2 F11 99.0(11)
F9 P2 F8 93.9(7)
F7 P2 F8 90.6(7)
F11 P2 F8 89.7(6)
F9 P2 F12 90.7(8)
F7 P2 F12 84.7(9)
F11 P2 F12 174.3(8)
F8 P2 F12 94.6(6)
F9 P2 F10 88.1(6)
F7 P2 F10 87.6(6)
F11 P2 F10 88.2(5)
F8 P2 F10 177.0(7)
F12 P2 F10 87.6(5)

loop_
_geom_bond_atom_site_label_1
_geom_bond_atom_site_label_2
_geom_bond_distance
Cu1 O1 1.959(5)
Cu1 N3 1.985(6)
Cu1 N1 2.001(6)
Cu1 N2 2.050(6)
Cu1 S1 2.690(3)
Fe1 C23 2.033(7)
Fe1 C26 2.034(10)
Fe1 C19 2.035(7)
Fe1 C27 2.036(10)
Fe1 C25 2.038(10)
Fe1 C28 2.042(9)
Fe1 C22 2.048(9)
Fe1 C20 2.057(8)
Fe1 C21 2.065(9)
Fe1 C24 2.078(9)
S1 C16 1.820(9)
S1 C17 1.823(10)
O1 C13 1.287(9)
O2 C13 1.245(9)
N1 C1 1.318(10)
N1 C12 1.332(10)
N2 C11 1.331(10)
N2 C10 1.343(10)
N3 C14 1.469(9)
N3 C18 1.501(9)
N3 H3 0.9100
C1 C2 1.447(12)
C1 H1 0.9300
C2 C3 1.355(14)
C2 H2 0.9300
C3 C4 1.421(14)
C3 H3A 0.9300
C4 C12 1.385(11)
C4 C5 1.414(15)
C5 C6 1.420(16)
C5 H5 0.9300
C6 C7 1.413(14)
C6 H6 0.9300
C7 C11 1.378(12)
C7 C8 1.426(14)
C8 C9 1.333(14)
C8 H8 0.9300
C9 C10 1.368(12)
C9 H9 0.9300
C10 H10 0.9300
C11 C12 1.471(12)
C13 C14 1.528(9)
C14 C15 1.533(9)
C14 H14 0.9800
C15 C16 1.508(10)
C15 H15A 0.9700
C15 H15B 0.9700
C16 H16A 0.9700
C16 H16B 0.9700
C17 H17A 0.9600
C17 H17B 0.9600
C17 H17C 0.9600
C18 C19 1.489(9)
C18 H18A 0.9700
C18 H18B 0.9700
C19 C20 1.416(10)
C19 C23 1.451(10)
C20 C21 1.414(12)
C20 H20 0.9300
C21 C22 1.423(13)
C21 H21 0.9300
C22 C23 1.384(12)
C22 H22 0.9300
C23 H23 0.9300
C24 C25 1.401(13)
C24 C28 1.408(16)
C24 H24 0.9300
C25 C26 1.397(14)
C25 H25 0.9300
C26 C27 1.442(15)
C26 H26 0.9300
C27 C28 1.449(17)
C27 H27 0.9300
C28 H28 0.9300
Cu2 O3 1.953(5)
Cu2 N4 1.999(6)
Cu2 N6 2.025(5)
Cu2 N5 2.030(6)
Cu2 S2 2.675(2)
Fe2 C47 2.022(7)
Fe2 C49 2.024(8)
Fe2 C52 2.027(11)
Fe2 C53 2.035(9)
Fe2 C48 2.036(7)
Fe2 C50 2.039(8)
Fe2 C54 2.042(9)
Fe2 C51 2.043(7)
Fe2 C55 2.061(9)
Fe2 C56 2.072(8)
S2 C45 1.786(8)
S2 C44 1.794(9)
O3 C41 1.295(8)
O4 C41 1.238(8)
N4 C29 1.317(9)
N4 C40 1.323(10)
N5 C38 1.327(10)
N5 C39 1.354(10)
N6 C46 1.472(8)
N6 C42 1.485(8)
N6 H6A 0.9100
C29 C30 1.408(12)
C29 H29 0.9300
C30 C31 1.390(13)
C30 H30 0.9300
C31 C32 1.380(12)
C31 H31 0.9300
C32 C40 1.429(10)
C32 C33 1.439(14)
C33 C34 1.369(15)
C33 H33 0.9300
C34 C35 1.437(15)
C34 H34 0.9300
C35 C39 1.398(11)
C35 C36 1.436(13)
C36 C37 1.341(13)
C36 H36 0.9300
C37 C38 1.404(12)
C37 H37 0.9300
C38 H38 0.9300
C39 C40 1.415(10)
C41 C42 1.509(9)
C42 C43 1.544(9)
C42 H42 0.9800
C43 C44 1.524(10)
C43 H43A 0.9700
C43 H43B 0.9700
C44 H44A 0.9700
C44 H44B 0.9700
C45 H45A 0.9600
C45 H45B 0.9600
C45 H45C 0.9600
C46 C47 1.512(9)
C46 H46A 0.9700
C46 H46B 0.9700
C47 C48 1.410(10)
C47 C51 1.434(9)
C48 C49 1.393(11)
C48 H48 0.9300
C49 C50 1.396(13)
C49 H49 0.9300
C50 C51 1.396(11)
C50 H50 0.9300
C51 H51 0.9300
C52 C56 1.396(16)
C52 C53 1.405(16)
C52 H52 0.9300
C53 C54 1.410(14)
C53 H53 0.9300
C54 C55 1.387(13)
C54 H54 0.9300
C55 C56 1.413(15)
C55 H55 0.9300
C56 H56 0.9300
P1 F5 1.454(14)
P1 F6 1.471(12)
P1 F4 1.474(10)
P1 F2 1.486(8)
P1 F3 1.506(14)
P1 F1 1.590(10)
P2 F9 1.480(10)
P2 F7 1.490(10)
P2 F11 1.504(8)
P2 F8 1.550(9)
P2 F12 1.560(10)
P2 F10 1.592(8)
